data_4132140
loop_
_publ_author_name
'Arnett, Charles H.'
'Chalkley, Matthew J.'
'Agapie, Theodor'

_publ_section_title
;
 A Thermodynamic Model for Redox-Dependent Binding of Carbon Monoxide at
 Site-Differentiated, High Spin Iron Clusters.
;
_journal_issue 16
_journal_name_full 'Journal of the American Chemical Society'
_journal_page_first 5569
_journal_page_last 5578
_journal_paper_doi 10.1021/jacs.8b01825
_journal_volume 140
_journal_year 2018
_chemical_formula_moiety 'C84 H63 Fe3 N12 O4, 3(C F3 O3 S), 0.5(C1 H2 Cl2)'
_chemical_formula_sum 'C87.5 H64 Cl F9 Fe3 N12 O13 S3'
_chemical_formula_weight 1961.68
_space_group_crystal_system trigonal
_space_group_IT_number 147
_space_group_name_Hall '-P 3'
_space_group_name_H-M_alt 'P -3'
_atom_sites_solution_hydrogens geom
_atom_sites_solution_primary dual
_audit_creation_date 2017-06-16
_audit_creation_method
;
Olex2 1.2
(compiled 2017.01.04 svn.r3372 for OlexSys, GUI svn.r5292)
;
_cell_angle_alpha 90
_cell_angle_beta 90
_cell_angle_gamma 120
_cell_formula_units_Z 2
_cell_length_a 23.4333(11)
_cell_length_b 23.4333(11)
_cell_length_c 9.7960(5)
_cell_measurement_reflns_used 9946
_cell_measurement_temperature 100
_cell_measurement_theta_max 29.33
_cell_measurement_theta_min 2.66
_cell_volume 4658.5(4)
_computing_cell_refinement 'SAINT v8.37A (Bruker, 2015)'
_computing_data_reduction 'SAINT v8.37A (Bruker, 2015)'
_computing_molecular_graphics 'Olex2 (Dolomanov et al., 2009)'
_computing_publication_material 'Olex2 (Dolomanov et al., 2009)'
_computing_structure_refinement 'XL (Sheldrick, 2008)'
_computing_structure_solution 'XT (Sheldrick, 2015)'
_diffrn_ambient_temperature 100
_diffrn_measured_fraction_theta_full 0.998
_diffrn_measured_fraction_theta_max 0.967
_diffrn_measurement_device_type 'Bruker AXS D8 VENTURE KAPPA'
_diffrn_measurement_method '\f and \w scans'
_diffrn_radiation_type MoK\a
_diffrn_radiation_wavelength 0.71073
_diffrn_reflns_av_R_equivalents 0.0596
_diffrn_reflns_av_unetI/netI 0.0340
_diffrn_reflns_Laue_measured_fraction_full 0.998
_diffrn_reflns_Laue_measured_fraction_max 0.967
_diffrn_reflns_limit_h_max 32
_diffrn_reflns_limit_h_min -30
_diffrn_reflns_limit_k_max 27
_diffrn_reflns_limit_k_min -32
_diffrn_reflns_limit_l_max 13
_diffrn_reflns_limit_l_min -13
_diffrn_reflns_number 91999
_diffrn_reflns_point_group_measured_fraction_full 0.998
_diffrn_reflns_point_group_measured_fraction_max 0.967
_diffrn_reflns_theta_full 25.242
_diffrn_reflns_theta_max 29.592
_diffrn_reflns_theta_min 2.309
_diffrn_standards_number 0
_exptl_absorpt_coefficient_mu 0.640
_exptl_absorpt_correction_T_max 0.7459
_exptl_absorpt_correction_T_min 0.6666
_exptl_absorpt_correction_type multi-scan
_exptl_absorpt_process_details
'SADABS-2016/2 (Bruker,2016/2) was used for absorption correction. wR2(int) was 0.0945 before and 0.0573 after correction. The Ratio of minimum to maximum transmission is 0.8937. The \l/2 correction factor is Not present.'
_exptl_crystal_colour brown
_exptl_crystal_colour_primary brown
_exptl_crystal_density_diffrn 1.398
_exptl_crystal_description block
_exptl_crystal_F_000 2002
_exptl_crystal_size_max 0.23
_exptl_crystal_size_mid 0.23
_exptl_crystal_size_min 0.11
_refine_diff_density_max 1.005
_refine_diff_density_min -0.645
_refine_diff_density_rms 0.084
_refine_ls_extinction_method none
_refine_ls_goodness_of_fit_ref 1.033
_refine_ls_hydrogen_treatment constr
_refine_ls_matrix_type full
_refine_ls_number_parameters 419
_refine_ls_number_reflns 8466
_refine_ls_number_restraints 143
_refine_ls_restrained_S_all 1.088
_refine_ls_R_factor_all 0.0886
_refine_ls_R_factor_gt 0.0626
_refine_ls_shift/su_max 0.001
_refine_ls_shift/su_mean 0.000
_refine_ls_structure_factor_coef Fsqd
_refine_ls_weighting_details 'w=1/[\s^2^(Fo^2^)+(0.0930P)^2^+5.5130P] where P=(Fo^2^+2Fc^2^)/3'
_refine_ls_weighting_scheme calc
_refine_ls_wR_factor_gt 0.1678
_refine_ls_wR_factor_ref 0.1836
_reflns_Friedel_coverage 0.000
_reflns_number_gt 6238
_reflns_number_total 8466
_reflns_threshold_expression 'I > 2\s(I)'
_cod_data_source_file ja8b01825_si_001.cif
_cod_data_source_block p17074
_cod_original_cell_volume 4658.5(5)
_cod_original_formula_sum 'C87.50 H64 Cl F9 Fe3 N12 O13 S3'
_cod_database_code 4132140
_shelx_shelxl_version_number 2014/7
_shelx_space_group_comment
;
The symmetry employed for this shelxl refinement is uniquely defined
by the following loop, which should always be used as a source of
symmetry information in preference to the above space-group names.
They are only intended as comments.
;
_olex2_refinement_description
;
1. Fixed Uiso
 At 1.2 times of:
  All C(H) groups, All C(H,H) groups
2. Restrained distances
 C31-Cl1 = C31-Cl2
 1.7 with sigma of 0.02
 Cl1-Cl2
 2.85 with sigma of 0.05
 S2-C30 \\sim S1-C29
 with sigma of 0.02
 S1-O3 \\sim S1-O4 \\sim S1-O5 \\sim S2-O5 \\sim S2-O4 \\sim S2-O6
 with sigma of 0.02
 F4-C30 \\sim F1-C29 \\sim F2-C30 \\sim F3-C30 \\sim F2-C29 \\sim F3-C29
 with sigma of 0.02
3. Uiso/Uaniso restraints and constraints
Cl1 \\sim C31 \\sim Cl2: within 1.7A with sigma of 0.04 and sigma for terminal
atoms of 0.08
4. Rigid body (RIGU) restrains
 S2, O4, O5, O6, F3, F4, F2, C30, S1, C29, F1, O3
 with sigma for 1-2 distances of 0.004 and sigma for 1-3 distances of 0.004
5. Others
 Sof(S1)=Sof(C29)=Sof(F1)=Sof(O3)=1-FVAR(1)
 Sof(S2)=Sof(O6)=Sof(F4)=Sof(C30)=FVAR(1)
 Fixed Sof: Cl1(0.16666) C31(0.16666) H31A(0.16666) H31B(0.16666) Cl2(0.16666)
6.a Secondary CH2 refined with riding coordinates:
 C31(H31A,H31B)
6.b Aromatic/amide H refined with riding coordinates:
 C1(H1), C11(H11), C20(H20), C14(H14), C4(H4), C12(H12), C5(H5), C22(H22),
 C13(H13), C21(H21), C7(H7), C19(H19), C6(H6), C16(H16), C28(H28), C27(H27),
 C26(H26), C25(H25), C24(H24), C18(H18), C17(H17)
6.c Fitted hexagon refined as free rotating group:
 C23(C28,C27,C26,C25,C24)
;
_olex2_submission_original_sample_id p17074
_olex2_submission_special_instructions 'No special instructions were received'

loop_
_space_group_symop_operation_xyz
'x, y, z'
'-y, x-y, z'
'-x+y, -x, z'
'-x, -y, -z'
'y, -x+y, -z'
'x-y, x, -z'

loop_
_atom_site_label
_atom_site_type_symbol
_atom_site_fract_x
_atom_site_fract_y
_atom_site_fract_z
_atom_site_U_iso_or_equiv
_atom_site_adp_type
_atom_site_occupancy
_atom_site_site_symmetry_order
_atom_site_calc_flag
_atom_site_refinement_flags_posn
_atom_site_refinement_flags_adp
_atom_site_refinement_flags_occupancy
_atom_site_disorder_assembly
_atom_site_disorder_group
Fe1 Fe 0.58414(2) 0.31490(2) 0.95486(4) 0.02653(12) Uani 1 1 d . . . . .
O1 O 0.6667 0.3333 1.0506(3) 0.0255(6) Uani 1 3 d S T P . .
O2 O 0.64658(8) 0.39283(8) 0.84371(18) 0.0243(4) Uani 1 1 d . . . . .
N4 N 0.45059(11) 0.17547(11) 1.2532(2) 0.0325(5) Uani 1 1 d . . . . .
N3 N 0.52771(10) 0.25350(10) 1.1254(2) 0.0271(4) Uani 1 1 d . . . . .
N1 N 0.49742(11) 0.25278(11) 0.8352(2) 0.0306(5) Uani 1 1 d . . . . .
C10 C 0.60239(12) 0.45265(13) 0.9464(2) 0.0263(5) Uani 1 1 d . . . . .
C2 C 0.62556(13) 0.36030(13) 0.5720(2) 0.0277(5) Uani 1 1 d . . . . .
C1 C 0.69345(13) 0.40094(13) 0.5698(2) 0.0283(5) Uani 1 1 d . . . . .
H1 H 0.7119 0.4474 0.5668 0.034 Uiso 1 1 calc R . . . .
C11 C 0.60775(14) 0.51116(14) 0.9910(3) 0.0311(5) Uani 1 1 d . . . . .
H11 H 0.6366 0.5516 0.9467 0.037 Uiso 1 1 calc R . . . .
C3 C 0.58069(13) 0.38720(13) 0.5884(3) 0.0300(5) Uani 1 1 d . . . . .
C9 C 0.63577(13) 0.44540(12) 0.8166(3) 0.0268(5) Uani 1 1 d . . . . .
N2 N 0.56432(11) 0.39475(11) 1.0099(2) 0.0278(4) Uani 1 1 d . . . . .
C15 C 0.70346(14) 0.50665(13) 0.7892(3) 0.0320(6) Uani 1 1 d . . . . .
C20 C 0.46371(13) 0.21239(13) 1.1394(3) 0.0333(6) Uani 1 1 d . . . . .
H20 H 0.4312 0.2093 1.0773 0.040 Uiso 1 1 calc R . . . .
C14 C 0.52784(14) 0.39389(15) 1.1166(3) 0.0345(6) Uani 1 1 d . . . . .
H14 H 0.5003 0.3532 1.1612 0.041 Uiso 1 1 calc R . . . .
C4 C 0.52918(15) 0.36753(15) 0.4941(3) 0.0363(6) Uani 1 1 d . . . . .
H4 H 0.5242 0.3375 0.4237 0.044 Uiso 1 1 calc R . . . .
C12 C 0.56997(14) 0.50960(15) 1.1024(3) 0.0331(6) Uani 1 1 d . . . . .
H12 H 0.5725 0.5490 1.1353 0.040 Uiso 1 1 calc R . . . .
C8 C 0.58705(14) 0.42967(14) 0.6956(3) 0.0308(5) Uani 1 1 d . . . . .
C5 C 0.48532(16) 0.39077(18) 0.5011(3) 0.0445(7) Uani 1 1 d . . . . .
H5 H 0.4500 0.3761 0.4378 0.053 Uiso 1 1 calc R . . . .
C22 C 0.50995(14) 0.19383(14) 1.3153(3) 0.0355(6) Uani 1 1 d . . . . .
H22 H 0.5167 0.1763 1.3972 0.043 Uiso 1 1 calc R . . . .
C13 C 0.52884(15) 0.44996(16) 1.1638(3) 0.0372(6) Uani 1 1 d . . . . .
H13 H 0.5015 0.4474 1.2379 0.045 Uiso 1 1 calc R . . . .
C21 C 0.55657(13) 0.24170(14) 1.2369(3) 0.0317(6) Uani 1 1 d . . . . .
H21 H 0.6025 0.2640 1.2554 0.038 Uiso 1 1 calc R . . . .
C7 C 0.54388(18) 0.45469(18) 0.6972(3) 0.0440(7) Uani 1 1 d . . . . .
H7 H 0.5489 0.4856 0.7657 0.053 Uiso 1 1 calc R . . . .
C19 C 0.44763(16) 0.26401(17) 0.8124(3) 0.0435(7) Uani 1 1 d . . . . .
H19 H 0.4508 0.3036 0.8457 0.052 Uiso 1 1 calc R . . . .
C6 C 0.49393(18) 0.4355(2) 0.6014(3) 0.0494(9) Uani 1 1 d . . . . .
H6 H 0.4655 0.4534 0.6051 0.059 Uiso 1 1 calc R . . . .
C16 C 0.71172(18) 0.56149(16) 0.7188(4) 0.0455(8) Uani 1 1 d . . . . .
H16 H 0.6747 0.5638 0.6867 0.055 Uiso 1 1 calc R . . . .
C23 C 0.38820(9) 0.12603(10) 1.3037(3) 0.0436(7) Uani 1 1 d . . . . .
C28 C 0.38314(10) 0.07268(12) 1.3761(3) 0.0559(9) Uani 1 1 d G . . . .
H28 H 0.4212 0.0688 1.3907 0.067 Uiso 1 1 calc R . . . .
C27 C 0.32246(12) 0.02494(11) 1.4271(3) 0.0682(12) Uani 1 1 d G . . . .
H27 H 0.3190 -0.0115 1.4765 0.082 Uiso 1 1 calc R . . . .
C26 C 0.26683(9) 0.03056(15) 1.4056(4) 0.0960(19) Uani 1 1 d G . . . .
H26 H 0.2254 -0.0021 1.4405 0.115 Uiso 1 1 calc R . . . .
C25 C 0.27189(10) 0.08391(18) 1.3332(5) 0.129(3) Uani 1 1 d G . . . .
H25 H 0.2339 0.0877 1.3186 0.155 Uiso 1 1 calc R . . . .
C24 C 0.33257(12) 0.13165(14) 1.2822(4) 0.094(2) Uani 1 1 d G . . . .
H24 H 0.3360 0.1681 1.2328 0.112 Uiso 1 1 calc R . . . .
C18 C 0.39187(18) 0.2200(2) 0.7422(4) 0.0576(10) Uani 1 1 d . . . . .
H18 H 0.3574 0.2294 0.7259 0.069 Uiso 1 1 calc R . . . .
C17 C 0.7754(2) 0.61314(17) 0.6961(4) 0.0593(10) Uani 1 1 d . . . . .
H17 H 0.7824 0.6516 0.6491 0.071 Uiso 1 1 calc R . . . .
S2 S 0.64231(9) 0.68237(8) 0.8867(3) 0.0810(8) Uani 0.715(6) 1 d D U . A 1
O4 O 0.63328(14) 0.63571(14) 0.7815(3) 0.0670(8) Uani 1 1 d D U . . .
O5 O 0.62136(19) 0.72808(18) 0.8502(6) 0.135(2) Uani 1 1 d D U . . .
O6 O 0.6214(3) 0.6571(3) 1.0215(7) 0.0833(15) Uani 0.715(6) 1 d D U . A 1
F3 F 0.7553(2) 0.6948(3) 0.9465(7) 0.187(2) Uani 1 1 d D U . . .
F4 F 0.7562(3) 0.7612(4) 0.7724(11) 0.194(3) Uani 0.715(6) 1 d D U . A 1
F2 F 0.7461(2) 0.7778(3) 0.9990(8) 0.210(3) Uani 1 1 d D U . . .
C30 C 0.7307(4) 0.7330(4) 0.8949(11) 0.150(3) Uani 0.715(6) 1 d D U . A 1
S1 S 0.6645(3) 0.7041(2) 0.8240(6) 0.0659(15) Uani 0.285(6) 1 d D U . A 2
C29 C 0.7066(7) 0.7081(6) 0.9850(16) 0.100(4) Uani 0.285(6) 1 d D U . A 2
F1 F 0.6576(9) 0.6700(7) 1.0757(18) 0.123(5) Uani 0.285(6) 1 d D U . A 2
O3 O 0.7216(6) 0.7495(6) 0.7382(14) 0.078(4) Uani 0.285(6) 1 d D U . A 2
Cl1 Cl 0.886(3) 0.908(3) 0.497(5) 0.47(3) Uiso 0.1667 1 d D U . B -1
C31 C 0.873(3) 0.953(2) 0.375(5) 0.20(3) Uiso 0.1667 1 d D U . B -1
H31A H 0.8572 0.9803 0.4196 0.236 Uiso 0.1667 1 calc R . . B -1
H31B H 0.9148 0.9825 0.3279 0.236 Uiso 0.1667 1 calc R . . B -1
Cl2 Cl 0.8168(14) 0.9032(14) 0.259(3) 0.256(11) Uiso 0.1667 1 d D U . B -1

loop_
_atom_site_aniso_label
_atom_site_aniso_U_11
_atom_site_aniso_U_22
_atom_site_aniso_U_33
_atom_site_aniso_U_23
_atom_site_aniso_U_13
_atom_site_aniso_U_12
Fe1 0.0330(2) 0.02403(19) 0.02109(19) 0.00188(13) 0.00226(14) 0.01313(15)
O1 0.0261(9) 0.0261(9) 0.0244(14) 0.000 0.000 0.0130(4)
O2 0.0273(8) 0.0269(8) 0.0228(8) 0.0058(7) 0.0040(7) 0.0165(7)
N4 0.0295(11) 0.0292(11) 0.0354(12) 0.0042(9) 0.0034(9) 0.0122(9)
N3 0.0266(10) 0.0262(10) 0.0286(11) 0.0002(8) -0.0012(8) 0.0132(8)
N1 0.0314(11) 0.0347(12) 0.0263(11) 0.0054(9) -0.0025(9) 0.0170(9)
C10 0.0283(12) 0.0337(13) 0.0214(11) 0.0065(10) 0.0025(9) 0.0189(10)
C2 0.0334(13) 0.0341(13) 0.0172(11) 0.0036(9) 0.0005(9) 0.0182(11)
C1 0.0348(13) 0.0315(12) 0.0177(11) 0.0024(9) 0.0032(10) 0.0159(11)
C11 0.0356(13) 0.0365(14) 0.0294(13) 0.0078(11) 0.0047(11) 0.0243(12)
C3 0.0317(13) 0.0359(13) 0.0246(12) 0.0106(10) 0.0044(10) 0.0185(11)
C9 0.0320(12) 0.0289(12) 0.0254(12) 0.0076(10) 0.0052(10) 0.0195(10)
N2 0.0274(10) 0.0343(11) 0.0238(10) 0.0050(9) 0.0033(8) 0.0169(9)
C15 0.0373(14) 0.0302(13) 0.0298(13) 0.0054(10) 0.0116(11) 0.0179(11)
C20 0.0276(12) 0.0318(13) 0.0401(15) 0.0042(11) -0.0009(11) 0.0147(11)
C14 0.0367(14) 0.0399(15) 0.0303(13) 0.0089(11) 0.0109(11) 0.0218(12)
C4 0.0410(15) 0.0447(16) 0.0267(13) 0.0098(12) 0.0019(11) 0.0240(13)
C12 0.0414(15) 0.0414(15) 0.0290(13) 0.0038(11) 0.0016(11) 0.0301(13)
C8 0.0375(14) 0.0368(14) 0.0241(12) 0.0123(10) 0.0063(10) 0.0230(12)
C5 0.0443(17) 0.069(2) 0.0296(14) 0.0129(14) -0.0006(13) 0.0359(16)
C22 0.0347(14) 0.0365(14) 0.0268(13) 0.0047(11) -0.0017(11) 0.0113(12)
C13 0.0431(16) 0.0493(17) 0.0294(13) 0.0073(12) 0.0092(12) 0.0308(14)
C21 0.0286(12) 0.0338(13) 0.0260(12) -0.0005(10) -0.0034(10) 0.0106(11)
C7 0.063(2) 0.064(2) 0.0271(14) 0.0076(14) 0.0010(13) 0.0487(18)
C19 0.0408(16) 0.0517(18) 0.0453(17) 0.0108(14) -0.0012(13) 0.0285(15)
C6 0.061(2) 0.084(3) 0.0312(15) 0.0099(16) -0.0007(14) 0.057(2)
C16 0.0546(19) 0.0396(16) 0.0498(19) 0.0172(14) 0.0204(15) 0.0292(15)
C23 0.0298(14) 0.0380(15) 0.0525(19) 0.0109(14) 0.0042(13) 0.0091(12)
C28 0.0414(18) 0.0483(19) 0.073(3) 0.0212(18) 0.0077(17) 0.0188(15)
C27 0.055(2) 0.045(2) 0.094(3) 0.031(2) 0.015(2) 0.0165(17)
C26 0.038(2) 0.078(3) 0.141(5) 0.061(3) 0.015(3) 0.006(2)
C25 0.042(2) 0.131(5) 0.209(7) 0.113(5) 0.031(3) 0.038(3)
C24 0.043(2) 0.085(3) 0.152(5) 0.073(3) 0.024(3) 0.033(2)
C18 0.0421(18) 0.064(2) 0.070(3) 0.0115(19) -0.0144(17) 0.0290(17)
C17 0.066(2) 0.0351(16) 0.073(3) 0.0238(17) 0.031(2) 0.0217(16)
S2 0.0475(8) 0.0412(8) 0.161(2) 0.0322(10) 0.0415(11) 0.0273(7)
O4 0.0578(16) 0.0603(16) 0.096(2) 0.0225(15) 0.0153(14) 0.0396(14)
O5 0.088(2) 0.071(2) 0.272(6) 0.079(3) 0.092(3) 0.060(2)
O6 0.066(3) 0.050(3) 0.126(4) -0.005(3) 0.013(3) 0.023(2)
F3 0.109(3) 0.225(5) 0.266(6) -0.132(4) -0.070(3) 0.113(3)
F4 0.066(3) 0.133(5) 0.317(8) -0.031(5) 0.090(5) 0.000(4)
F2 0.103(3) 0.127(3) 0.349(7) -0.114(4) 0.015(4) 0.019(3)
C30 0.047(4) 0.106(5) 0.281(8) -0.069(5) 0.030(4) 0.027(4)
S1 0.062(3) 0.048(2) 0.099(3) 0.015(2) 0.028(2) 0.036(2)
C29 0.091(7) 0.098(8) 0.114(7) -0.009(6) 0.002(5) 0.049(6)
F1 0.125(9) 0.086(8) 0.142(9) -0.007(7) 0.015(7) 0.042(8)
O3 0.069(6) 0.074(7) 0.094(8) 0.015(6) 0.023(6) 0.037(6)

loop_
_atom_type_symbol
_atom_type_description
_atom_type_scat_dispersion_real
_atom_type_scat_dispersion_imag
_atom_type_scat_source
C C 0.0033 0.0016 'International Tables Vol C Tables 4.2.6.8 and 6.1.1.4'
H H 0.0000 0.0000 'International Tables Vol C Tables 4.2.6.8 and 6.1.1.4'
Cl Cl 0.1484 0.1585 'International Tables Vol C Tables 4.2.6.8 and 6.1.1.4'
F F 0.0171 0.0103 'International Tables Vol C Tables 4.2.6.8 and 6.1.1.4'
Fe Fe 0.3463 0.8444 'International Tables Vol C Tables 4.2.6.8 and 6.1.1.4'
N N 0.0061 0.0033 'International Tables Vol C Tables 4.2.6.8 and 6.1.1.4'
O O 0.0106 0.0060 'International Tables Vol C Tables 4.2.6.8 and 6.1.1.4'
S S 0.1246 0.1234 'International Tables Vol C Tables 4.2.6.8 and 6.1.1.4'

loop_
_geom_angle_atom_site_label_1
_geom_angle_atom_site_label_2
_geom_angle_atom_site_label_3
_geom_angle
_geom_angle_site_symmetry_1
_geom_angle_site_symmetry_3
O1 Fe1 O2 82.57(7) . .
O1 Fe1 O2 80.64(7) . 2_655
O1 Fe1 N3 89.13(9) . .
O1 Fe1 N1 152.34(7) . .
O1 Fe1 N2 107.09(7) . .
O2 Fe1 O2 91.20(10) . 2_655
O2 Fe1 N3 162.00(8) . .
O2 Fe1 N3 103.23(7) 2_655 .
O2 Fe1 N1 109.44(8) . .
O2 Fe1 N1 74.44(8) 2_655 .
O2 Fe1 N2 74.13(7) . .
O2 Fe1 N2 161.99(7) 2_655 .
N3 Fe1 N2 93.28(8) . .
N1 Fe1 N3 85.11(8) . .
N1 Fe1 N2 100.25(9) . .
Fe1 O1 Fe1 99.65(10) 3_665 .
Fe1 O1 Fe1 99.65(10) 2_655 3_665
Fe1 O1 Fe1 99.65(10) 2_655 .
Fe1 O2 Fe1 96.79(7) . 3_665
C9 O2 Fe1 115.91(15) . 3_665
C9 O2 Fe1 122.36(14) . .
C20 N4 C22 107.1(2) . .
C20 N4 C23 128.4(2) . .
C22 N4 C23 124.5(2) . .
C20 N3 Fe1 130.98(19) . .
C20 N3 C21 105.2(2) . .
C21 N3 Fe1 122.93(17) . .
C15 N1 Fe1 115.06(17) 2_655 .
C19 N1 Fe1 125.3(2) . .
C19 N1 C15 119.5(3) . 2_655
C11 C10 C9 124.7(2) . .
N2 C10 C11 122.6(2) . .
N2 C10 C9 112.7(2) . .
C1 C2 C1 119.3(3) 2_655 .
C1 C2 C3 121.6(2) . .
C1 C2 C3 118.9(2) 2_655 .
C2 C1 C2 120.7(3) 3_665 .
C10 C11 C12 118.7(3) . .
C4 C3 C2 117.8(3) . .
C4 C3 C8 119.7(3) . .
C8 C3 C2 122.5(2) . .
O2 C9 C10 105.35(19) . .
O2 C9 C15 107.3(2) . .
O2 C9 C8 111.7(2) . .
C10 C9 C8 107.5(2) . .
C15 C9 C10 112.5(2) . .
C15 C9 C8 112.3(2) . .
C10 N2 Fe1 115.27(16) . .
C14 N2 Fe1 125.38(18) . .
C14 N2 C10 118.1(2) . .
N1 C15 C9 115.0(2) 3_665 .
N1 C15 C16 121.4(3) 3_665 .
C16 C15 C9 123.6(3) . .
N3 C20 N4 111.4(2) . .
N2 C14 C13 122.5(3) . .
C5 C4 C3 121.6(3) . .
C13 C12 C11 118.8(3) . .
C3 C8 C9 122.9(2) . .
C7 C8 C3 117.6(3) . .
C7 C8 C9 119.4(3) . .
C6 C5 C4 118.7(3) . .
C21 C22 N4 106.3(2) . .
C12 C13 C14 119.3(3) . .
C22 C21 N3 110.0(2) . .
C6 C7 C8 121.7(3) . .
N1 C19 C18 122.0(3) . .
C5 C6 C7 120.5(3) . .
C15 C16 C17 118.6(3) . .
C28 C23 N4 119.98(17) . .
C28 C23 C24 120.0 . .
C24 C23 N4 120.01(17) . .
C27 C28 C23 120.0 . .
C28 C27 C26 120.0 . .
C25 C26 C27 120.0 . .
C24 C25 C26 120.0 . .
C25 C24 C23 120.0 . .
C17 C18 C19 118.9(3) 2_655 .
C18 C17 C16 119.5(3) 3_665 .
O4 S2 C30 102.4(3) . .
O5 S2 O4 114.5(3) . .
O5 S2 O6 111.5(3) . .
O5 S2 C30 103.3(4) . .
O6 S2 O4 117.2(3) . .
O6 S2 C30 106.0(5) . .
F3 C30 S2 107.7(6) . .
F4 C30 S2 111.2(7) . .
F4 C30 F3 114.7(7) . .
F4 C30 F2 113.5(8) . .
F2 C30 S2 108.1(5) . .
F2 C30 F3 100.9(8) . .
O4 S1 C29 105.3(5) . .
O4 S1 O3 113.8(7) . .
O5 S1 O4 115.4(4) . .
O5 S1 C29 107.4(6) . .
O5 S1 O3 112.9(6) . .
O3 S1 C29 100.4(8) . .
F3 C29 F2 98.6(9) . .
F3 C29 S1 103.8(9) . .
F2 C29 S1 99.6(9) . .
F1 C29 F3 123.2(13) . .
F1 C29 F2 122.5(12) . .
F1 C29 S1 105.6(13) . .
Cl2 C31 Cl1 112(3) . .

loop_
_geom_bond_atom_site_label_1
_geom_bond_atom_site_label_2
_geom_bond_distance
_geom_bond_site_symmetry_2
Fe1 O1 1.9928(15) .
Fe1 O2 2.0745(17) 2_655
Fe1 O2 1.9973(17) .
Fe1 N3 2.170(2) .
Fe1 N1 2.159(2) .
Fe1 N2 2.208(2) .
O1 Fe1 1.9927(15) 2_655
O1 Fe1 1.9928(15) 3_665
O2 Fe1 2.0745(17) 3_665
O2 C9 1.401(3) .
N4 C20 1.348(4) .
N4 C22 1.375(4) .
N4 C23 1.425(3) .
N3 C20 1.323(3) .
N3 C21 1.383(3) .
N1 C15 1.345(4) 2_655
N1 C19 1.337(4) .
C10 C11 1.384(4) .
C10 C9 1.546(3) .
C10 N2 1.347(3) .
C2 C1 1.387(4) .
C2 C1 1.387(4) 2_655
C2 C3 1.480(4) .
C1 C2 1.387(4) 3_665
C11 C12 1.394(4) .
C3 C4 1.402(4) .
C3 C8 1.403(4) .
C9 C15 1.540(4) .
C9 C8 1.557(4) .
N2 C14 1.344(3) .
C15 N1 1.344(4) 3_665
C15 C16 1.384(4) .
C14 C13 1.382(4) .
C4 C5 1.385(4) .
C12 C13 1.377(4) .
C8 C7 1.400(4) .
C5 C6 1.377(5) .
C22 C21 1.348(4) .
C7 C6 1.388(5) .
C19 C18 1.377(5) .
C16 C17 1.391(5) .
C23 C28 1.3900 .
C23 C24 1.3900 .
C28 C27 1.3900 .
C27 C26 1.3900 .
C26 C25 1.3900 .
C25 C24 1.3900 .
C18 C17 1.374(6) 2_655
C17 C18 1.374(6) 3_665
S2 O4 1.439(4) .
S2 O5 1.429(4) .
S2 O6 1.430(7) .
S2 C30 1.802(8) .
O4 S1 1.452(5) .
O5 S1 1.403(5) .
F3 C30 1.379(9) .
F3 C29 1.378(12) .
F4 C30 1.356(11) .
F2 C30 1.378(9) .
F2 C29 1.425(13) .
S1 C29 1.838(16) .
S1 O3 1.486(11) .
C29 F1 1.371(13) .
Cl1 C31 1.71(2) .
C31 Cl2 1.68(2) .
